data_7705291
loop_
_publ_author_name
'Kumar, Priyaranjan'
'Mondal, Indranil'
'Kulshreshtha, Ritu'
'Patra, Ashis K.'

_publ_section_title
;
 Development of novel ruthenium(II)-arene complexes displaying potent
 anticancer effects in glioblastoma cells.
;
_journal_issue 38
_journal_name_full 'Dalton transactions (Cambridge, England : 2003)'
_journal_page_first 13294
_journal_page_last 13310
_journal_paper_doi 10.1039/d0dt02167a
_journal_volume 49
_journal_year 2020
_chemical_formula_moiety 'C26 H25 Cl N2 O Ru'
_chemical_formula_sum 'C26 H25 Cl N2 O Ru'
_chemical_formula_weight 518.00
_chemical_name_systematic RuAQSA
_space_group_crystal_system monoclinic
_space_group_IT_number 15
_space_group_name_Hall '-C 2yc'
_space_group_name_H-M_alt 'C 1 2/c 1'
_atom_sites_solution_hydrogens geom
_atom_sites_solution_primary iterative
_audit_creation_date 2020-02-06
_audit_creation_method
;
Olex2 1.2
(compiled 2018.05.29 svn.r3508 for OlexSys, GUI svn.r5506)
;
_audit_update_record
;
2020-05-27 deposited with the CCDC.	2020-08-27 downloaded from the CCDC.
;
_cell_angle_alpha 90
_cell_angle_beta 90.621(2)
_cell_angle_gamma 90
_cell_formula_units_Z 8
_cell_length_a 39.725(2)
_cell_length_b 16.7767(9)
_cell_length_c 7.7208(4)
_cell_measurement_reflns_used 6474
_cell_measurement_temperature 273(2)
_cell_measurement_theta_max 28.03
_cell_measurement_theta_min 2.64
_cell_volume 5145.3(5)
_computing_cell_refinement 'SAINT v8.34A (Bruker, 2013)'
_computing_data_reduction 'SAINT v8.34A (Bruker, 2013)'
_computing_molecular_graphics 'Olex2 (Dolomanov et al., 2009)'
_computing_publication_material 'Olex2 (Dolomanov et al., 2009)'
_computing_structure_refinement 'ShelXL (Sheldrick, 2015)'
_computing_structure_solution 'olex2.solve (Bourhis et al., 2015)'
_diffrn_ambient_temperature 273.15
_diffrn_detector 'CCD area detector'
_diffrn_detector_area_resol_mean 7.9
_diffrn_detector_type 'Bruker SMART CCD 1K area detector'
_diffrn_measured_fraction_theta_full 0.998
_diffrn_measured_fraction_theta_max 0.996
_diffrn_measurement_device 'three-circle diffractometer'
_diffrn_measurement_device_type 'Bruker SMART CCD 1K area detector'
_diffrn_measurement_method '\w scans'
_diffrn_radiation_monochromator graphite
_diffrn_radiation_probe x-ray
_diffrn_radiation_type MoK\a
_diffrn_radiation_wavelength 0.71073
_diffrn_reflns_av_R_equivalents 0.0916
_diffrn_reflns_av_unetI/netI 0.1076
_diffrn_reflns_Laue_measured_fraction_full 0.998
_diffrn_reflns_Laue_measured_fraction_max 0.996
_diffrn_reflns_limit_h_max 48
_diffrn_reflns_limit_h_min -53
_diffrn_reflns_limit_k_max 22
_diffrn_reflns_limit_k_min -22
_diffrn_reflns_limit_l_max 10
_diffrn_reflns_limit_l_min -10
_diffrn_reflns_number 25595
_diffrn_reflns_point_group_measured_fraction_full 0.998
_diffrn_reflns_point_group_measured_fraction_max 0.996
_diffrn_reflns_theta_full 25.242
_diffrn_reflns_theta_max 28.364
_diffrn_reflns_theta_min 2.636
_diffrn_source 'sealed X-ray tube'
_diffrn_source_target Mo
_diffrn_standards_number 0
_exptl_absorpt_coefficient_mu 0.731
_exptl_absorpt_correction_T_max 0.896
_exptl_absorpt_correction_T_min 0.864
_exptl_absorpt_correction_type multi-scan
_exptl_absorpt_process_details
'SADABS-2014/4 (Bruker,2014/4) was used for absorption correction. wR2(int) was 0.0897 before and 0.0621 after correction. The Ratio of minimum to maximum transmission is 0.8245. The \l/2 correction factor is 0.00150.'
_exptl_crystal_colour 'metallic orangish red'
_exptl_crystal_colour_lustre metallic
_exptl_crystal_colour_modifier orangish
_exptl_crystal_colour_primary red
_exptl_crystal_density_diffrn 1.337
_exptl_crystal_description needle
_exptl_crystal_F_000 2112
_exptl_crystal_preparation 'Diffusion of Pentane in CHCl3 solution'
_exptl_crystal_size_max 0.2
_exptl_crystal_size_mid 0.2
_exptl_crystal_size_min 0.15
_refine_diff_density_max 1.394
_refine_diff_density_min -0.644
_refine_diff_density_rms 0.136
_refine_ls_extinction_method none
_refine_ls_goodness_of_fit_ref 1.028
_refine_ls_hydrogen_treatment constr
_refine_ls_matrix_type full
_refine_ls_number_parameters 283
_refine_ls_number_reflns 6427
_refine_ls_number_restraints 0
_refine_ls_restrained_S_all 1.028
_refine_ls_R_factor_all 0.1057
_refine_ls_R_factor_gt 0.0597
_refine_ls_shift/su_max 0.001
_refine_ls_shift/su_mean 0.000
_refine_ls_structure_factor_coef Fsqd
_refine_ls_weighting_details 'w=1/[\s^2^(Fo^2^)+(0.0647P)^2^+2.6352P] where P=(Fo^2^+2Fc^2^)/3'
_refine_ls_weighting_scheme calc
_refine_ls_wR_factor_gt 0.1223
_refine_ls_wR_factor_ref 0.1369
_reflns_Friedel_coverage 0.000
_reflns_number_gt 4131
_reflns_number_total 6427
_reflns_threshold_expression 'I > 2\s(I)'
_cod_data_source_file d0dt02167a2.cif
_cod_data_source_block 10jula_0m_a_sq
_cod_depositor_comments 'Adding full bibliography for 7705291--7705293.cif.'
_cod_original_cell_volume 5145.2(5)
_cod_database_code 7705291
_shelx_shelxl_version_number 2017/1
_shelx_space_group_comment
;
The symmetry employed for this shelxl refinement is uniquely defined
by the following loop, which should always be used as a source of
symmetry information in preference to the above space-group names.
They are only intended as comments.
;
_shelx_estimated_absorpt_t_max 0.898
_shelx_estimated_absorpt_t_min 0.868
_olex2_refinement_description
;
1. Fixed Uiso
 At 1.2 times of:
  All C(H) groups
 At 1.5 times of:
  All C(H,H,H) groups
2.a Ternary CH refined with riding coordinates:
 C24(H24)
2.b Aromatic/amide H refined with riding coordinates:
 C20(H20), C22(H22), C23(H23), C2(H2), C19(H19), C9(H9), C7(H7), C16(H16),
 C14(H14), C13(H13), C12(H12), C3(H3), C11(H11), C5(H5), C4(H4)
2.c Idealised Me refined as rotating group:
 C26(H26A,H26B,H26C), C17(H17A,H17B,H17C), C25(H25A,H25B,H25C)
;
_olex2_submission_special_instructions 'No special instructions were received'

loop_
_space_group_symop_operation_xyz
'x, y, z'
'-x, y, -z+1/2'
'x+1/2, y+1/2, z'
'-x+1/2, y+1/2, -z+1/2'
'-x, -y, -z'
'x, -y, z-1/2'
'-x+1/2, -y+1/2, -z'
'x+1/2, -y+1/2, z-1/2'

loop_
_atom_site_label
_atom_site_type_symbol
_atom_site_fract_x
_atom_site_fract_y
_atom_site_fract_z
_atom_site_U_iso_or_equiv
_atom_site_adp_type
_atom_site_occupancy
_atom_site_site_symmetry_order
_atom_site_calc_flag
_atom_site_refinement_flags_posn
_atom_site_refinement_flags_adp
_atom_site_refinement_flags_occupancy
_atom_site_disorder_assembly
_atom_site_disorder_group
Ru1 Ru 0.69071(2) 0.68899(2) 0.35891(4) 0.01729(12) Uani 1 1 d . . . . .
Cl1 Cl 0.69633(3) 0.64354(6) 0.65645(12) 0.0234(3) Uani 1 1 d . . . . .
O1 O 0.68432(7) 0.80168(16) 0.4652(4) 0.0206(7) Uani 1 1 d . . . . .
N1 N 0.63904(9) 0.6700(2) 0.3936(4) 0.0203(8) Uani 1 1 d . . . . .
N2 N 0.62612(9) 0.4529(2) 0.3855(5) 0.0234(9) Uani 1 1 d . . . . .
C1 C 0.65724(12) 0.8373(3) 0.5118(5) 0.0223(10) Uani 1 1 d . . . . .
C20 C 0.68685(12) 0.6536(3) 0.0870(5) 0.0222(10) Uani 1 1 d . . . . .
H20 H 0.667871 0.643103 0.019277 0.027 Uiso 1 1 calc R . . . .
C18 C 0.73086(11) 0.6041(3) 0.2889(5) 0.0188(9) Uani 1 1 d . . . . .
C22 C 0.72908(11) 0.7441(3) 0.1997(5) 0.0201(10) Uani 1 1 d . . . . .
H22 H 0.738423 0.794904 0.205831 0.024 Uiso 1 1 calc R . . . .
C23 C 0.74405(11) 0.6829(3) 0.2949(5) 0.0226(10) Uani 1 1 d . . . . .
H23 H 0.762933 0.693656 0.363201 0.027 Uiso 1 1 calc R . . . .
C2 C 0.65953(13) 0.9176(3) 0.5681(6) 0.0278(11) Uani 1 1 d . . . . .
H2 H 0.680322 0.943006 0.566553 0.033 Uiso 1 1 calc R . . . .
C19 C 0.70237(11) 0.5902(3) 0.1837(5) 0.0222(10) Uani 1 1 d . . . . .
H19 H 0.693433 0.539092 0.176589 0.027 Uiso 1 1 calc R . . . .
C21 C 0.70003(11) 0.7320(3) 0.0933(5) 0.0198(10) Uani 1 1 d . . . . .
C9 C 0.59509(11) 0.5913(3) 0.2528(5) 0.0249(10) Uani 1 1 d . . . . .
H9 H 0.585374 0.637273 0.207029 0.030 Uiso 1 1 calc R . . . .
C24 C 0.68325(11) 0.7977(2) -0.0107(5) 0.0227(10) Uani 1 1 d . . . . .
H24 H 0.687758 0.787013 -0.133030 0.027 Uiso 1 1 calc R . . . .
C26 C 0.69755(12) 0.8800(3) 0.0300(6) 0.0296(11) Uani 1 1 d . . . . .
H26A H 0.693469 0.892736 0.149122 0.044 Uiso 1 1 calc GR . . . .
H26B H 0.686836 0.918909 -0.043155 0.044 Uiso 1 1 calc GR . . . .
H26C H 0.721342 0.880057 0.009595 0.044 Uiso 1 1 calc GR . . . .
C7 C 0.61824(12) 0.7217(3) 0.4538(6) 0.0258(11) Uani 1 1 d . . . . .
H7 H 0.595985 0.704890 0.460891 0.031 Uiso 1 1 calc R . . . .
C10 C 0.57982(11) 0.5159(3) 0.2257(5) 0.0228(10) Uani 1 1 d . . . . .
C16 C 0.63878(11) 0.5234(3) 0.4080(5) 0.0230(10) Uani 1 1 d . . . . .
H16 H 0.659033 0.527155 0.468981 0.028 Uiso 1 1 calc R . . . .
C15 C 0.59612(11) 0.4477(3) 0.2965(5) 0.0244(11) Uani 1 1 d . . . . .
C8 C 0.62410(11) 0.5954(3) 0.3466(5) 0.0216(10) Uani 1 1 d . . . . .
C14 C 0.58054(11) 0.3721(3) 0.2796(6) 0.0279(11) Uani 1 1 d . . . . .
H14 H 0.590818 0.327079 0.326304 0.033 Uiso 1 1 calc R . . . .
C13 C 0.55024(12) 0.3657(3) 0.1942(6) 0.0319(12) Uani 1 1 d . . . . .
H13 H 0.540005 0.316025 0.183911 0.038 Uiso 1 1 calc R . . . .
C17 C 0.74590(12) 0.5373(3) 0.3896(5) 0.0278(11) Uani 1 1 d . . . . .
H17A H 0.753739 0.556729 0.499829 0.042 Uiso 1 1 calc GR . . . .
H17B H 0.764469 0.515358 0.326938 0.042 Uiso 1 1 calc GR . . . .
H17C H 0.729228 0.496799 0.406993 0.042 Uiso 1 1 calc GR . . . .
C6 C 0.62479(12) 0.8023(3) 0.5120(6) 0.0261(11) Uani 1 1 d . . . . .
C12 C 0.53439(12) 0.4331(3) 0.1217(6) 0.0327(12) Uani 1 1 d . . . . .
H12 H 0.513848 0.427619 0.063964 0.039 Uiso 1 1 calc R . . . .
C25 C 0.64503(12) 0.7993(3) 0.0095(6) 0.0337(12) Uani 1 1 d . . . . .
H25A H 0.635904 0.748064 -0.020467 0.051 Uiso 1 1 calc GR . . . .
H25B H 0.635562 0.839151 -0.065764 0.051 Uiso 1 1 calc GR . . . .
H25C H 0.639616 0.811615 0.127366 0.051 Uiso 1 1 calc GR . . . .
C3 C 0.63212(13) 0.9585(3) 0.6246(7) 0.0363(13) Uani 1 1 d . . . . .
H3 H 0.634570 1.010883 0.661967 0.044 Uiso 1 1 calc R . . . .
C11 C 0.54883(12) 0.5053(3) 0.1356(6) 0.0293(11) Uani 1 1 d . . . . .
H11 H 0.538303 0.549189 0.085089 0.035 Uiso 1 1 calc R . . . .
C5 C 0.59778(14) 0.8461(3) 0.5702(8) 0.0429(14) Uani 1 1 d . . . . .
H5 H 0.576692 0.822030 0.570715 0.051 Uiso 1 1 calc R . . . .
C4 C 0.60035(14) 0.9226(3) 0.6268(8) 0.0471(15) Uani 1 1 d . . . . .
H4 H 0.581590 0.950179 0.665863 0.057 Uiso 1 1 calc R . . . .

loop_
_atom_site_aniso_label
_atom_site_aniso_U_11
_atom_site_aniso_U_22
_atom_site_aniso_U_33
_atom_site_aniso_U_23
_atom_site_aniso_U_13
_atom_site_aniso_U_12
Ru1 0.0259(2) 0.01683(19) 0.00918(16) -0.00042(15) -0.00019(12) -0.00344(17)
Cl1 0.0365(7) 0.0234(6) 0.0103(5) -0.0004(4) -0.0014(4) -0.0037(5)
O1 0.0301(18) 0.0142(15) 0.0176(15) -0.0004(13) 0.0013(13) -0.0023(14)
N1 0.026(2) 0.022(2) 0.0130(17) -0.0008(15) -0.0019(15) -0.0014(17)
N2 0.026(2) 0.026(2) 0.0176(18) 0.0025(16) 0.0004(16) -0.0056(18)
C1 0.034(3) 0.020(2) 0.013(2) 0.0013(18) 0.0004(19) 0.005(2)
C20 0.030(3) 0.026(2) 0.011(2) -0.0042(19) 0.0000(19) -0.005(2)
C18 0.030(3) 0.016(2) 0.0108(19) -0.0007(17) 0.0054(18) 0.000(2)
C22 0.029(3) 0.021(2) 0.0110(19) -0.0029(18) 0.0028(18) -0.005(2)
C23 0.023(2) 0.031(3) 0.014(2) -0.002(2) 0.0010(17) -0.006(2)
C2 0.037(3) 0.024(3) 0.023(2) -0.002(2) 0.004(2) -0.004(2)
C19 0.037(3) 0.018(2) 0.012(2) -0.0047(18) 0.0044(19) -0.005(2)
C21 0.030(3) 0.020(2) 0.0086(19) 0.0002(18) 0.0053(18) -0.001(2)
C9 0.025(3) 0.032(3) 0.018(2) 0.005(2) 0.0000(19) -0.001(2)
C24 0.036(3) 0.021(2) 0.0103(19) 0.0006(18) -0.0006(18) -0.003(2)
C26 0.047(3) 0.020(2) 0.022(2) 0.001(2) 0.005(2) 0.005(2)
C7 0.022(3) 0.033(3) 0.023(2) 0.006(2) -0.003(2) -0.006(2)
C10 0.025(3) 0.030(3) 0.013(2) 0.0015(19) 0.0052(19) -0.004(2)
C16 0.022(2) 0.033(3) 0.013(2) 0.003(2) -0.0050(18) -0.005(2)
C15 0.024(3) 0.036(3) 0.014(2) -0.003(2) 0.0050(19) -0.010(2)
C8 0.023(3) 0.027(3) 0.014(2) 0.0007(19) 0.0001(18) -0.004(2)
C14 0.025(3) 0.033(3) 0.025(2) 0.000(2) 0.005(2) -0.005(2)
C13 0.031(3) 0.032(3) 0.033(3) -0.012(2) 0.010(2) -0.011(2)
C17 0.039(3) 0.027(3) 0.017(2) 0.002(2) -0.001(2) 0.001(2)
C6 0.030(3) 0.024(3) 0.024(2) 0.006(2) 0.002(2) 0.001(2)
C12 0.021(3) 0.050(3) 0.028(3) -0.002(2) 0.001(2) -0.013(3)
C25 0.040(3) 0.033(3) 0.028(3) 0.008(2) -0.004(2) -0.002(2)
C3 0.045(3) 0.025(3) 0.039(3) 0.000(2) 0.004(3) 0.007(3)
C11 0.027(3) 0.040(3) 0.021(2) 0.004(2) 0.001(2) -0.002(2)
C5 0.035(3) 0.033(3) 0.060(4) -0.001(3) 0.004(3) 0.005(3)
C4 0.037(3) 0.036(3) 0.069(4) -0.005(3) 0.013(3) 0.013(3)

loop_
_atom_type_symbol
_atom_type_description
_atom_type_scat_dispersion_real
_atom_type_scat_dispersion_imag
_atom_type_scat_source
C C 0.0033 0.0016 'International Tables Vol C Tables 4.2.6.8 and 6.1.1.4'
H H 0.0000 0.0000 'International Tables Vol C Tables 4.2.6.8 and 6.1.1.4'
Cl Cl 0.1484 0.1585 'International Tables Vol C Tables 4.2.6.8 and 6.1.1.4'
N N 0.0061 0.0033 'International Tables Vol C Tables 4.2.6.8 and 6.1.1.4'
O O 0.0106 0.0060 'International Tables Vol C Tables 4.2.6.8 and 6.1.1.4'
Ru Ru -1.2594 0.8363 'International Tables Vol C Tables 4.2.6.8 and 6.1.1.4'

loop_
_geom_angle_atom_site_label_1
_geom_angle_atom_site_label_2
_geom_angle_atom_site_label_3
_geom_angle
_geom_angle_site_symmetry_1
_geom_angle_site_symmetry_3
_geom_angle_publ_flag
O1 Ru1 Cl1 85.55(8) . . ?
O1 Ru1 N1 87.92(13) . . ?
O1 Ru1 C20 128.23(14) . . ?
O1 Ru1 C18 140.77(14) . . ?
O1 Ru1 C22 85.73(14) . . ?
O1 Ru1 C23 104.78(14) . . ?
O1 Ru1 C19 163.59(14) . . ?
O1 Ru1 C21 95.25(14) . . ?
N1 Ru1 Cl1 84.93(10) . . ?
N1 Ru1 C20 91.32(15) . . ?
N1 Ru1 C18 130.06(15) . . ?
N1 Ru1 C22 146.05(15) . . ?
N1 Ru1 C23 167.26(15) . . ?
N1 Ru1 C19 100.25(15) . . ?
N1 Ru1 C21 110.02(15) . . ?
C20 Ru1 Cl1 145.92(12) . . ?
C20 Ru1 C18 68.49(16) . . ?
C20 Ru1 C19 38.27(16) . . ?
C20 Ru1 C21 37.60(15) . . ?
C18 Ru1 Cl1 88.26(11) . . ?
C22 Ru1 Cl1 127.62(11) . . ?
C22 Ru1 C20 67.34(16) . . ?
C22 Ru1 C18 67.90(16) . . ?
C22 Ru1 C23 37.27(15) . . ?
C22 Ru1 C19 79.54(16) . . ?
C22 Ru1 C21 37.88(15) . . ?
C23 Ru1 Cl1 96.89(11) . . ?
C23 Ru1 C20 80.08(16) . . ?
C23 Ru1 C18 37.78(15) . . ?
C23 Ru1 C19 67.21(16) . . ?
C23 Ru1 C21 68.42(16) . . ?
C19 Ru1 Cl1 109.18(11) . . ?
C19 Ru1 C18 37.23(15) . . ?
C19 Ru1 C21 68.62(15) . . ?
C21 Ru1 Cl1 165.04(12) . . ?
C21 Ru1 C18 81.66(15) . . ?
C1 O1 Ru1 129.8(3) . . ?
C7 N1 Ru1 125.2(3) . . ?
C7 N1 C8 114.5(4) . . ?
C8 N1 Ru1 120.3(3) . . ?
C16 N2 C15 117.3(4) . . ?
O1 C1 C2 118.4(4) . . ?
O1 C1 C6 124.9(4) . . ?
C6 C1 C2 116.7(4) . . ?
Ru1 C20 H20 129.8 . . ?
C19 C20 Ru1 71.1(2) . . ?
C19 C20 H20 119.5 . . ?
C21 C20 Ru1 72.1(2) . . ?
C21 C20 H20 119.5 . . ?
C21 C20 C19 120.9(4) . . ?
C23 C18 Ru1 70.1(2) . . ?
C23 C18 C17 122.5(4) . . ?
C19 C18 Ru1 70.7(2) . . ?
C19 C18 C23 117.8(4) . . ?
C19 C18 C17 119.6(4) . . ?
C17 C18 Ru1 130.2(3) . . ?
Ru1 C22 H22 130.0 . . ?
C23 C22 Ru1 71.7(2) . . ?
C23 C22 H22 118.7 . . ?
C23 C22 C21 122.6(4) . . ?
C21 C22 Ru1 72.3(2) . . ?
C21 C22 H22 118.7 . . ?
Ru1 C23 H23 129.9 . . ?
C18 C23 Ru1 72.1(2) . . ?
C18 C23 H23 119.6 . . ?
C22 C23 Ru1 71.0(3) . . ?
C22 C23 C18 120.9(4) . . ?
C22 C23 H23 119.6 . . ?
C1 C2 H2 119.1 . . ?
C3 C2 C1 121.9(5) . . ?
C3 C2 H2 119.1 . . ?
Ru1 C19 H19 130.6 . . ?
C20 C19 Ru1 70.6(2) . . ?
C20 C19 H19 119.4 . . ?
C18 C19 Ru1 72.1(2) . . ?
C18 C19 C20 121.1(4) . . ?
C18 C19 H19 119.4 . . ?
C20 C21 Ru1 70.3(2) . . ?
C20 C21 C22 116.7(4) . . ?
C20 C21 C24 119.8(4) . . ?
C22 C21 Ru1 69.8(2) . . ?
C22 C21 C24 123.5(4) . . ?
C24 C21 Ru1 130.8(3) . . ?
C10 C9 H9 120.6 . . ?
C8 C9 H9 120.6 . . ?
C8 C9 C10 118.9(4) . . ?
C21 C24 H24 107.1 . . ?
C21 C24 C26 112.9(4) . . ?
C21 C24 C25 113.0(4) . . ?
C26 C24 H24 107.1 . . ?
C26 C24 C25 109.4(4) . . ?
C25 C24 H24 107.1 . . ?
C24 C26 H26A 109.5 . . ?
C24 C26 H26B 109.5 . . ?
C24 C26 H26C 109.5 . . ?
H26A C26 H26B 109.5 . . ?
H26A C26 H26C 109.5 . . ?
H26B C26 H26C 109.5 . . ?
N1 C7 H7 115.6 . . ?
N1 C7 C6 128.8(4) . . ?
C6 C7 H7 115.6 . . ?
C9 C10 C15 118.0(4) . . ?
C9 C10 C11 123.5(4) . . ?
C11 C10 C15 118.5(4) . . ?
N2 C16 H16 117.5 . . ?
N2 C16 C8 125.0(4) . . ?
C8 C16 H16 117.5 . . ?
N2 C15 C10 122.1(4) . . ?
N2 C15 C14 118.7(4) . . ?
C14 C15 C10 119.3(4) . . ?
C9 C8 N1 121.8(4) . . ?
C9 C8 C16 118.6(4) . . ?
C16 C8 N1 119.5(4) . . ?
C15 C14 H14 120.1 . . ?
C13 C14 C15 119.7(5) . . ?
C13 C14 H14 120.1 . . ?
C14 C13 H13 119.5 . . ?
C14 C13 C12 121.0(5) . . ?
C12 C13 H13 119.5 . . ?
C18 C17 H17A 109.5 . . ?
C18 C17 H17B 109.5 . . ?
C18 C17 H17C 109.5 . . ?
H17A C17 H17B 109.5 . . ?
H17A C17 H17C 109.5 . . ?
H17B C17 H17C 109.5 . . ?
C1 C6 C7 123.2(4) . . ?
C5 C6 C1 119.3(5) . . ?
C5 C6 C7 117.5(4) . . ?
C13 C12 H12 119.9 . . ?
C11 C12 C13 120.2(5) . . ?
C11 C12 H12 119.9 . . ?
C24 C25 H25A 109.5 . . ?
C24 C25 H25B 109.5 . . ?
C24 C25 H25C 109.5 . . ?
H25A C25 H25B 109.5 . . ?
H25A C25 H25C 109.5 . . ?
H25B C25 H25C 109.5 . . ?
C2 C3 H3 119.6 . . ?
C2 C3 C4 120.8(5) . . ?
C4 C3 H3 119.6 . . ?
C10 C11 H11 119.4 . . ?
C12 C11 C10 121.3(5) . . ?
C12 C11 H11 119.4 . . ?
C6 C5 H5 118.2 . . ?
C4 C5 C6 123.5(5) . . ?
C4 C5 H5 118.2 . . ?
C3 C4 H4 121.1 . . ?
C5 C4 C3 117.8(5) . . ?
C5 C4 H4 121.1 . . ?

loop_
_geom_bond_atom_site_label_1
_geom_bond_atom_site_label_2
_geom_bond_distance
_geom_bond_site_symmetry_2
_geom_bond_publ_flag
Ru1 Cl1 2.4285(10) . ?
Ru1 O1 2.078(3) . ?
Ru1 N1 2.097(4) . ?
Ru1 C20 2.185(4) . ?
Ru1 C18 2.210(4) . ?
Ru1 C22 2.175(4) . ?
Ru1 C23 2.184(4) . ?
Ru1 C19 2.192(4) . ?
Ru1 C21 2.209(4) . ?
O1 C1 1.285(5) . ?
N1 C7 1.287(6) . ?
N1 C8 1.431(5) . ?
N2 C16 1.297(5) . ?
N2 C15 1.372(5) . ?
C1 C2 1.418(6) . ?
C1 C6 1.417(6) . ?
C20 H20 0.9300 . ?
C20 C19 1.435(6) . ?
C20 C21 1.416(6) . ?
C18 C23 1.423(6) . ?
C18 C19 1.405(6) . ?
C18 C17 1.485(6) . ?
C22 H22 0.9300 . ?
C22 C23 1.393(6) . ?
C22 C21 1.424(6) . ?
C23 H23 0.9300 . ?
C2 H2 0.9300 . ?
C2 C3 1.363(7) . ?
C19 H19 0.9300 . ?
C21 C24 1.514(6) . ?
C9 H9 0.9300 . ?
C9 C10 1.417(6) . ?
C9 C8 1.356(6) . ?
C24 H24 0.9800 . ?
C24 C26 1.523(6) . ?
C24 C25 1.528(7) . ?
C26 H26A 0.9600 . ?
C26 H26B 0.9600 . ?
C26 H26C 0.9600 . ?
C7 H7 0.9300 . ?
C7 C6 1.447(6) . ?
C10 C15 1.422(6) . ?
C10 C11 1.419(6) . ?
C16 H16 0.9300 . ?
C16 C8 1.420(6) . ?
C15 C14 1.416(6) . ?
C14 H14 0.9300 . ?
C14 C13 1.370(6) . ?
C13 H13 0.9300 . ?
C13 C12 1.407(7) . ?
C17 H17A 0.9600 . ?
C17 H17B 0.9600 . ?
C17 H17C 0.9600 . ?
C6 C5 1.380(7) . ?
C12 H12 0.9300 . ?
C12 C11 1.345(6) . ?
C25 H25A 0.9600 . ?
C25 H25B 0.9600 . ?
C25 H25C 0.9600 . ?
C3 H3 0.9300 . ?
C3 C4 1.399(7) . ?
C11 H11 0.9300 . ?
C5 H5 0.9300 . ?
C5 C4 1.359(7) . ?
C4 H4 0.9300 . ?

loop_
_smtbx_masks_void_nr
_smtbx_masks_void_average_x
_smtbx_masks_void_average_y
_smtbx_masks_void_average_z
_smtbx_masks_void_volume
_smtbx_masks_void_count_electrons
_smtbx_masks_void_content
1 0.000 0.500 -0.394 589.4 47.2 ?
2 0.500 0.000 -0.714 589.4 47.2 ?
